data_7039770
loop_
_publ_author_name
'Adhikary, Jaydeep'
'Chakraborty, Aratrika'
'Dasgupta, Sanchari'
'Chattopadhyay, Shyamal Kumar'
'Kruszynski, Rafa\/l'
'Trzesowska-Kruszynska, Agata'
'Stepanovi\'c, Stepan'
'Gruden-Pavlovi\'c, Maja'
'Swart, Marcel'
'Das, Debasis'

_publ_section_title
;
 Unique mononuclear Mn(II) complexes of an end-off compartmental Schiff
 base ligand: experimental and theoretical studies on their bio-relevant
 catalytic promiscuity.
;
_journal_issue 31
_journal_name_full 'Dalton transactions (Cambridge, England : 2003)'
_journal_page_first 12409
_journal_page_last 12422
_journal_paper_doi 10.1039/c6dt00625f
_journal_volume 45
_journal_year 2016
_chemical_formula_sum 'C52 H60 Cl2 Mn N8 O10'
_chemical_formula_weight 1082.92
_space_group_crystal_system orthorhombic
_space_group_IT_number 43
_space_group_name_Hall 'F 2 -2d'
_space_group_name_H-M_alt 'F d d 2'
_symmetry_space_group_name_Hall 'F 2 -2d'
_symmetry_space_group_name_H-M 'F d d 2'
_atom_sites_solution_hydrogens mixed
_audit_creation_method SHELXL-2014/7
_audit_update_record
;
2016-06-27 deposited with the CCDC.
2016-07-04 downloaded from the CCDC.
;
_cell_angle_alpha 90
_cell_angle_beta 90
_cell_angle_gamma 90
_cell_formula_units_Z 8
_cell_length_a 19.971(2)
_cell_length_b 40.861(6)
_cell_length_c 13.081(2)
_cell_measurement_reflns_used 405
_cell_measurement_temperature 291(1)
_cell_measurement_theta_max 20
_cell_measurement_theta_min 2
_cell_volume 10675(3)
_computing_cell_refinement 'SAINT-Plus (Bruker, 2008)'
_computing_data_collection 'APEX2 (Bruker, 2005)'
_computing_data_reduction 'SAINT-Plus (Bruker, 2008)'
_computing_molecular_graphics
;XP in SHELXTL/PC (Sheldrick, 2008)
 ORTEP-3 W v. 1.062 (Farrugia 1997)
;
_computing_publication_material
;SHELXL-97 (Sheldrick, 2008) and
 PLATON (Spek, 1990)
;
_computing_structure_refinement 'SHELXL-2014/7 (Sheldrick, 2015)'
_computing_structure_solution 'SHELXS-97 (Sheldrick, 2008)'
_diffrn_ambient_temperature 291(1)
_diffrn_detector_area_resol_mean 14
_diffrn_measured_fraction_theta_full 0.995
_diffrn_measured_fraction_theta_max 0.995
_diffrn_measurement_device_type 'Bruker APEX CCD'
_diffrn_measurement_method \w
_diffrn_radiation_type MoK\a
_diffrn_radiation_wavelength 0.71073
_diffrn_reflns_av_R_equivalents 0.0355
_diffrn_reflns_av_unetI/netI 0.0340
_diffrn_reflns_Laue_measured_fraction_full 0.995
_diffrn_reflns_Laue_measured_fraction_max 0.995
_diffrn_reflns_limit_h_max 21
_diffrn_reflns_limit_h_min -21
_diffrn_reflns_limit_k_max 44
_diffrn_reflns_limit_k_min -44
_diffrn_reflns_limit_l_max 14
_diffrn_reflns_limit_l_min -14
_diffrn_reflns_number 14575
_diffrn_reflns_point_group_measured_fraction_full 0.978
_diffrn_reflns_point_group_measured_fraction_max 0.977
_diffrn_reflns_theta_full 22.666
_diffrn_reflns_theta_max 22.666
_diffrn_reflns_theta_min 1.927
_diffrn_source 'fine-focus sealed tube'
_exptl_absorpt_coefficient_mu 0.412
_exptl_absorpt_correction_T_max 0.972
_exptl_absorpt_correction_T_min 0.879
_exptl_absorpt_correction_type multi-scan
_exptl_absorpt_process_details '(SADABS; Sheldrick, 1996)'
_exptl_crystal_colour 'pale pink'
_exptl_crystal_density_diffrn 1.348
_exptl_crystal_description prism
_exptl_crystal_F_000 4536
_exptl_crystal_size_max 0.290
_exptl_crystal_size_mid 0.221
_exptl_crystal_size_min 0.086
_refine_diff_density_max 0.169
_refine_diff_density_min -0.300
_refine_diff_density_rms 0.035
_refine_ls_abs_structure_details
;
 Flack x determined using 1235 quotients [(I+)-(I-)]/[(I+)+(I-)]
 (Parsons, Flack and Wagner, Acta Cryst. B69 (2013) 249-259).
;
_refine_ls_abs_structure_Flack 0.007(12)
_refine_ls_extinction_method none
_refine_ls_goodness_of_fit_ref 1.030
_refine_ls_hydrogen_treatment constr
_refine_ls_matrix_type full
_refine_ls_number_parameters 333
_refine_ls_number_reflns 3482
_refine_ls_number_restraints 1
_refine_ls_restrained_S_all 1.029
_refine_ls_R_factor_all 0.0467
_refine_ls_R_factor_gt 0.0372
_refine_ls_shift/su_max 0.000
_refine_ls_shift/su_mean 0.000
_refine_ls_structure_factor_coef Fsqd
_refine_ls_weighting_details 'w=1/[\s^2^(Fo^2^)+(0.0554P)^2^+6.8099P] where P=(Fo^2^+2Fc^2^)/3'
_refine_ls_weighting_scheme calc
_refine_ls_wR_factor_gt 0.0918
_refine_ls_wR_factor_ref 0.0989
_reflns_Friedel_coverage 0.866
_reflns_Friedel_fraction_full 0.958
_reflns_Friedel_fraction_max 0.957
_reflns_number_gt 3019
_reflns_number_total 3482
_reflns_threshold_expression 'I > 2\s(I)'
_cod_data_source_file c6dt00625f2.cif
_cod_data_source_block dd491b
_cod_depositor_comments 'Adding full bibliography for 7039770--7039772.cif.'
_cod_database_code 7039770
_shelx_shelxl_version_number 2014/7
_shelx_space_group_comment
;
The symmetry employed for this shelxl refinement is uniquely defined
by the following loop, which should always be used as a source of
symmetry information in preference to the above space-group names.
They are only intended as comments.
;

loop_
_space_group_symop_operation_xyz
'x, y, z'
'-x, -y, z'
'-x+1/4, y+1/4, z+1/4'
'x+3/4, -y+3/4, z+1/4'
'x, y+1/2, z+1/2'
'-x, -y+1/2, z+1/2'
'-x+1/4, y+3/4, z+3/4'
'x+3/4, -y+5/4, z+3/4'
'x+1/2, y, z+1/2'
'-x+1/2, -y, z+1/2'
'-x+3/4, y+1/4, z+3/4'
'x+5/4, -y+3/4, z+3/4'
'x+1/2, y+1/2, z'
'-x+1/2, -y+1/2, z'
'-x+3/4, y+3/4, z+1/4'
'x+5/4, -y+5/4, z+1/4'

loop_
_atom_site_label
_atom_site_type_symbol
_atom_site_fract_x
_atom_site_fract_y
_atom_site_fract_z
_atom_site_U_iso_or_equiv
_atom_site_adp_type
_atom_site_occupancy
_atom_site_site_symmetry_order
_atom_site_calc_flag
_atom_site_refinement_flags_posn
_atom_site_refinement_flags_adp
_atom_site_refinement_flags_occupancy
Mn1 Mn 0.7500 0.2500 0.48049(8) 0.0498(3) Uani 1 2 d S T P
O1 O 0.70326(18) 0.28063(8) 0.5891(3) 0.0561(9) Uani 1 1 d . . .
N1 N 0.6537(2) 0.22183(9) 0.5012(4) 0.0538(11) Uani 1 1 d . . .
N2 N 0.7719(2) 0.21276(11) 0.3609(4) 0.0616(12) Uani 1 1 d . . .
N3 N 0.7603(2) 0.32654(11) 0.6966(4) 0.0592(13) Uani 1 1 d . . .
H3N H 0.7500 0.3201 0.6420 0.071 Uiso 1 1 d R U .
N4 N 0.7017(3) 0.37810(15) 0.5257(6) 0.0950(19) Uani 1 1 d . . .
C8 C 0.6762(3) 0.26990(11) 0.6715(5) 0.0504(12) Uani 1 1 d . . .
C9 C 0.6883(3) 0.28579(11) 0.7668(4) 0.0521(13) Uani 1 1 d . . .
C10 C 0.6579(3) 0.27465(12) 0.8566(5) 0.0620(15) Uani 1 1 d . . .
H10 H 0.6675 0.2853 0.9177 0.074 Uiso 1 1 calc R U .
C5 C 0.6146(3) 0.24865(12) 0.8583(4) 0.0587(14) Uani 1 1 d . . .
C3 C 0.5817(3) 0.23603(16) 0.9574(5) 0.0735(17) Uani 1 1 d . . .
C6 C 0.6045(3) 0.23276(12) 0.7658(4) 0.0554(14) Uani 1 1 d . . .
H6 H 0.5759 0.2148 0.7654 0.067 Uiso 1 1 calc R U .
C7 C 0.6338(2) 0.24178(11) 0.6739(4) 0.0495(13) Uani 1 1 d . . .
C11 C 0.6215(3) 0.22169(11) 0.5851(5) 0.0532(13) Uani 1 1 d . . .
H11 H 0.5861 0.2070 0.5898 0.064 Uiso 1 1 calc R U .
C12 C 0.6340(3) 0.19656(14) 0.4250(5) 0.0704(16) Uani 1 1 d . . .
H12A H 0.5857 0.1939 0.4268 0.084 Uiso 1 1 calc R U .
H12B H 0.6540 0.1758 0.4439 0.084 Uiso 1 1 calc R U .
C13 C 0.6551(3) 0.20519(15) 0.3175(5) 0.0709(17) Uani 1 1 d . . .
H13A H 0.6291 0.1921 0.2700 0.085 Uiso 1 1 calc R U .
H13B H 0.6441 0.2280 0.3050 0.085 Uiso 1 1 calc R U .
C14 C 0.7276(3) 0.20017(12) 0.2949(4) 0.0594(14) Uani 1 1 d . . .
C15 C 0.7491(4) 0.18302(17) 0.2091(5) 0.076(2) Uani 1 1 d . . .
H15 H 0.7184 0.1748 0.1622 0.092 Uiso 1 1 calc R U .
C16 C 0.8172(5) 0.17836(17) 0.1948(6) 0.100(3) Uani 1 1 d . . .
H16 H 0.8324 0.1669 0.1381 0.120 Uiso 1 1 calc R U .
C17 C 0.8611(4) 0.19040(15) 0.2628(6) 0.084(2) Uani 1 1 d . . .
H17 H 0.9069 0.1873 0.2543 0.101 Uiso 1 1 calc R U .
C18 C 0.8367(3) 0.20738(13) 0.3445(5) 0.0727(17) Uani 1 1 d . . .
H18 H 0.8672 0.2157 0.3916 0.087 Uiso 1 1 calc R U .
C19 C 0.7324(3) 0.31266(13) 0.7735(5) 0.0602(16) Uani 1 1 d . . .
H19 H 0.7418 0.3209 0.8382 0.072 Uiso 1 1 calc R U .
C20 C 0.8075(3) 0.35394(12) 0.7038(5) 0.0688(17) Uani 1 1 d . . .
H20A H 0.8463 0.3493 0.6617 0.083 Uiso 1 1 calc R U .
H20B H 0.8226 0.3560 0.7740 0.083 Uiso 1 1 calc R U .
C21 C 0.7768(4) 0.38598(14) 0.6699(6) 0.0772(18) Uani 1 1 d . . .
H21A H 0.7355 0.3894 0.7072 0.093 Uiso 1 1 calc R U .
H21B H 0.8071 0.4037 0.6873 0.093 Uiso 1 1 calc R U .
C22 C 0.7623(4) 0.38732(14) 0.5570(6) 0.0713(18) Uani 1 1 d . . .
C23 C 0.8096(5) 0.3969(2) 0.4890(9) 0.116(3) Uani 1 1 d . . .
H23 H 0.8520 0.4030 0.5116 0.139 Uiso 1 1 calc R U .
C24 C 0.7946(10) 0.3974(3) 0.3865(10) 0.168(6) Uani 1 1 d . . .
H24 H 0.8269 0.4038 0.3394 0.201 Uiso 1 1 calc R U .
C25 C 0.7321(10) 0.3886(3) 0.3539(10) 0.146(5) Uani 1 1 d . . .
H25 H 0.7207 0.3892 0.2850 0.176 Uiso 1 1 calc R U .
C26 C 0.6877(6) 0.3789(2) 0.4256(10) 0.124(3) Uani 1 1 d . . .
H26 H 0.6453 0.3724 0.4044 0.148 Uiso 1 1 calc R U .
C4 C 0.5091(4) 0.2263(2) 0.9378(7) 0.114(3) Uani 1 1 d . . .
H4A H 0.5078 0.2080 0.8916 0.170 Uiso 1 1 calc R U .
H4B H 0.4855 0.2444 0.9082 0.170 Uiso 1 1 calc R U .
H4C H 0.4883 0.2203 1.0012 0.170 Uiso 1 1 calc R U .
C2 C 0.6186(4) 0.2052(2) 0.9900(7) 0.137(4) Uani 1 1 d . . .
H2A H 0.6149 0.1890 0.9373 0.206 Uiso 1 1 calc R U .
H2B H 0.5993 0.1970 1.0521 0.206 Uiso 1 1 calc R U .
H2C H 0.6650 0.2103 1.0013 0.206 Uiso 1 1 calc R U .
C1 C 0.5832(7) 0.2618(2) 1.0409(7) 0.164(5) Uani 1 1 d . . .
H1A H 0.5625 0.2533 1.1015 0.246 Uiso 1 1 calc R U .
H1B H 0.5593 0.2809 1.0185 0.246 Uiso 1 1 calc R U .
H1C H 0.6288 0.2676 1.0555 0.246 Uiso 1 1 calc R U .
Cl1 Cl 0.74272(9) 0.38284(3) 0.98161(15) 0.0764(5) Uani 1 1 d . . .
O2 O 0.6947(3) 0.35825(12) 0.9604(5) 0.1186(19) Uani 1 1 d . . .
O3 O 0.7320(4) 0.39446(17) 1.0790(5) 0.159(3) Uani 1 1 d . . .
O4 O 0.7381(3) 0.40903(15) 0.9142(5) 0.131(2) Uani 1 1 d . . .
O5 O 0.8060(3) 0.36894(15) 0.9728(6) 0.136(2) Uani 1 1 d . . .

loop_
_atom_site_aniso_label
_atom_site_aniso_U_11
_atom_site_aniso_U_22
_atom_site_aniso_U_33
_atom_site_aniso_U_23
_atom_site_aniso_U_13
_atom_site_aniso_U_12
Mn1 0.0568(6) 0.0422(5) 0.0505(7) 0.000 0.000 -0.0065(5)
O1 0.071(2) 0.0433(19) 0.054(2) -0.0007(17) 0.0086(19) -0.0084(17)
N1 0.059(3) 0.047(2) 0.056(3) -0.005(2) -0.002(2) -0.0098(19)
N2 0.065(3) 0.055(3) 0.065(3) -0.007(2) 0.001(3) -0.002(2)
N3 0.068(3) 0.047(2) 0.063(3) -0.012(2) -0.002(2) 0.002(2)
N4 0.087(4) 0.094(4) 0.104(6) -0.011(4) -0.013(4) -0.009(3)
C8 0.046(3) 0.042(3) 0.064(4) 0.000(3) 0.001(3) 0.005(2)
C9 0.059(3) 0.041(3) 0.057(4) -0.004(2) 0.005(3) -0.003(2)
C10 0.071(4) 0.055(3) 0.060(4) -0.006(3) -0.001(3) 0.003(3)
C5 0.070(4) 0.049(3) 0.057(4) 0.002(3) 0.005(3) 0.000(3)
C3 0.091(5) 0.073(4) 0.057(4) 0.001(3) 0.010(3) -0.006(3)
C6 0.050(3) 0.045(3) 0.071(4) 0.004(3) 0.007(3) -0.005(2)
C7 0.048(3) 0.042(3) 0.059(3) -0.002(2) -0.001(3) 0.001(2)
C11 0.053(3) 0.046(3) 0.061(4) 0.002(3) -0.004(3) -0.008(2)
C12 0.073(4) 0.064(3) 0.073(4) -0.018(3) 0.006(3) -0.017(3)
C13 0.081(5) 0.073(4) 0.058(4) -0.008(3) -0.017(3) -0.006(3)
C14 0.075(4) 0.045(3) 0.059(4) -0.001(3) 0.003(3) -0.004(3)
C15 0.103(6) 0.072(4) 0.054(5) -0.015(3) 0.005(4) -0.012(3)
C16 0.116(7) 0.084(5) 0.099(7) -0.022(4) 0.036(5) 0.005(4)
C17 0.080(4) 0.076(4) 0.095(6) -0.022(4) 0.012(4) 0.001(3)
C18 0.072(5) 0.058(3) 0.088(5) -0.010(3) 0.002(4) 0.000(3)
C19 0.072(4) 0.051(3) 0.058(4) -0.003(3) 0.006(3) -0.002(3)
C20 0.068(4) 0.051(3) 0.087(5) -0.007(3) -0.010(3) -0.016(3)
C21 0.091(4) 0.051(3) 0.089(5) -0.012(3) -0.008(4) -0.004(3)
C22 0.080(5) 0.043(3) 0.090(5) 0.000(3) 0.005(4) -0.004(3)
C23 0.106(6) 0.116(6) 0.126(8) 0.021(6) 0.016(6) -0.017(5)
C24 0.264(18) 0.144(10) 0.096(9) 0.037(7) 0.067(10) 0.032(11)
C25 0.250(17) 0.092(7) 0.096(9) -0.007(6) -0.027(11) 0.063(9)
C26 0.155(10) 0.109(7) 0.107(9) -0.020(6) -0.035(8) 0.016(6)
C4 0.086(5) 0.147(8) 0.107(7) 0.004(6) 0.027(5) -0.019(5)
C2 0.134(7) 0.169(9) 0.109(7) 0.071(7) 0.029(6) 0.021(6)
C1 0.263(14) 0.137(7) 0.091(7) -0.041(6) 0.084(8) -0.094(8)
Cl1 0.0854(11) 0.0650(8) 0.0788(11) -0.0049(10) 0.0044(9) 0.0069(8)
O2 0.109(4) 0.096(3) 0.151(5) -0.039(4) 0.011(4) -0.012(3)
O3 0.268(9) 0.123(5) 0.088(4) -0.041(4) 0.049(5) -0.047(5)
O4 0.142(5) 0.106(4) 0.144(5) 0.053(4) -0.013(4) 0.018(3)
O5 0.085(4) 0.123(4) 0.199(6) -0.018(5) -0.023(4) 0.040(3)

loop_
_atom_type_symbol
_atom_type_description
_atom_type_scat_dispersion_real
_atom_type_scat_dispersion_imag
_atom_type_scat_source
C C 0.0033 0.0016 'International Tables Vol C Tables 4.2.6.8 and 6.1.1.4'
H H 0.0000 0.0000 'International Tables Vol C Tables 4.2.6.8 and 6.1.1.4'
Cl Cl 0.1484 0.1585 'International Tables Vol C Tables 4.2.6.8 and 6.1.1.4'
Mn Mn 0.3368 0.7283 'International Tables Vol C Tables 4.2.6.8 and 6.1.1.4'
N N 0.0061 0.0033 'International Tables Vol C Tables 4.2.6.8 and 6.1.1.4'
O O 0.0106 0.0060 'International Tables Vol C Tables 4.2.6.8 and 6.1.1.4'

loop_
_geom_angle_atom_site_label_1
_geom_angle_atom_site_label_2
_geom_angle_atom_site_label_3
_geom_angle
_geom_angle_site_symmetry_1
_geom_angle_site_symmetry_3
O1 Mn1 O1 95.4(2) . 14_655
O1 Mn1 N2 164.84(15) . .
O1 Mn1 N2 88.90(15) 14_655 .
O1 Mn1 N2 88.90(15) . 14_655
O1 Mn1 N2 164.84(15) 14_655 14_655
N2 Mn1 N2 90.7(2) . 14_655
O1 Mn1 N1 89.64(15) . 14_655
O1 Mn1 N1 81.08(15) 14_655 14_655
N2 Mn1 N1 105.40(17) . 14_655
N2 Mn1 N1 84.42(17) 14_655 14_655
O1 Mn1 N1 81.08(15) . .
O1 Mn1 N1 89.64(15) 14_655 .
N2 Mn1 N1 84.43(17) . .
N2 Mn1 N1 105.41(17) 14_655 .
N1 Mn1 N1 166.2(2) 14_655 .
C8 O1 Mn1 123.3(3) . .
C11 N1 C12 116.1(4) . .
C11 N1 Mn1 122.4(3) . .
C12 N1 Mn1 120.0(4) . .
C18 N2 C14 118.4(5) . .
C18 N2 Mn1 114.6(4) . .
C14 N2 Mn1 125.9(4) . .
C19 N3 C20 124.5(5) . .
C19 N3 H3N 116.7 . .
C20 N3 H3N 118.8 . .
C22 N4 C26 118.9(8) . .
O1 C8 C7 123.0(5) . .
O1 C8 C9 120.5(4) . .
C7 C8 C9 116.6(5) . .
C10 C9 C19 118.2(5) . .
C10 C9 C8 120.9(5) . .
C19 C9 C8 121.0(5) . .
C5 C10 C9 122.6(5) . .
C5 C10 H10 118.7 . .
C9 C10 H10 118.7 . .
C10 C5 C6 116.2(5) . .
C10 C5 C3 122.8(6) . .
C6 C5 C3 120.9(5) . .
C1 C3 C2 111.2(8) . .
C1 C3 C4 108.8(7) . .
C2 C3 C4 107.0(6) . .
C1 C3 C5 111.4(5) . .
C2 C3 C5 107.8(5) . .
C4 C3 C5 110.6(6) . .
C5 C6 C7 124.7(5) . .
C5 C6 H6 117.6 . .
C7 C6 H6 117.6 . .
C6 C7 C8 118.9(5) . .
C6 C7 C11 118.3(4) . .
C8 C7 C11 122.7(5) . .
N1 C11 C7 127.3(5) . .
N1 C11 H11 116.4 . .
C7 C11 H11 116.4 . .
N1 C12 C13 112.8(5) . .
N1 C12 H12A 109.0 . .
C13 C12 H12A 109.0 . .
N1 C12 H12B 109.0 . .
C13 C12 H12B 109.0 . .
H12A C12 H12B 107.8 . .
C14 C13 C12 115.0(5) . .
C14 C13 H13A 108.5 . .
C12 C13 H13A 108.5 . .
C14 C13 H13B 108.5 . .
C12 C13 H13B 108.5 . .
H13A C13 H13B 107.5 . .
N2 C14 C15 120.6(6) . .
N2 C14 C13 117.5(5) . .
C15 C14 C13 122.0(6) . .
C16 C15 C14 118.8(7) . .
C16 C15 H15 120.6 . .
C14 C15 H15 120.6 . .
C17 C16 C15 120.1(7) . .
C17 C16 H16 119.9 . .
C15 C16 H16 119.9 . .
C16 C17 C18 118.1(6) . .
C16 C17 H17 121.0 . .
C18 C17 H17 121.0 . .
N2 C18 C17 123.9(6) . .
N2 C18 H18 118.1 . .
C17 C18 H18 118.1 . .
N3 C19 C9 124.6(5) . .
N3 C19 H19 117.7 . .
C9 C19 H19 117.7 . .
N3 C20 C21 112.4(5) . .
N3 C20 H20A 109.1 . .
C21 C20 H20A 109.1 . .
N3 C20 H20B 109.1 . .
C21 C20 H20B 109.1 . .
H20A C20 H20B 107.8 . .
C22 C21 C20 113.4(5) . .
C22 C21 H21A 108.9 . .
C20 C21 H21A 108.9 . .
C22 C21 H21B 108.9 . .
C20 C21 H21B 108.9 . .
H21A C21 H21B 107.7 . .
N4 C22 C23 120.9(8) . .
N4 C22 C21 117.8(7) . .
C23 C22 C21 121.3(8) . .
C22 C23 C24 119.6(11) . .
C22 C23 H23 120.2 . .
C24 C23 H23 120.2 . .
C25 C24 C23 119.9(13) . .
C25 C24 H24 120.0 . .
C23 C24 H24 120.0 . .
C26 C25 C24 117.4(12) . .
C26 C25 H25 121.3 . .
C24 C25 H25 121.3 . .
N4 C26 C25 123.3(12) . .
N4 C26 H26 118.3 . .
C25 C26 H26 118.3 . .
C3 C4 H4A 109.5 . .
C3 C4 H4B 109.5 . .
H4A C4 H4B 109.5 . .
C3 C4 H4C 109.5 . .
H4A C4 H4C 109.5 . .
H4B C4 H4C 109.5 . .
C3 C2 H2A 109.5 . .
C3 C2 H2B 109.5 . .
H2A C2 H2B 109.5 . .
C3 C2 H2C 109.5 . .
H2A C2 H2C 109.5 . .
H2B C2 H2C 109.5 . .
C3 C1 H1A 109.5 . .
C3 C1 H1B 109.5 . .
H1A C1 H1B 109.5 . .
C3 C1 H1C 109.5 . .
H1A C1 H1C 109.5 . .
H1B C1 H1C 109.5 . .
O3 Cl1 O4 108.1(5) . .
O3 Cl1 O5 111.0(5) . .
O4 Cl1 O5 108.8(4) . .
O3 Cl1 O2 108.7(4) . .
O4 Cl1 O2 112.1(4) . .
O5 Cl1 O2 108.0(3) . .

loop_
_geom_bond_atom_site_label_1
_geom_bond_atom_site_label_2
_geom_bond_distance
_geom_bond_site_symmetry_2
Mn1 O1 2.111(4) .
Mn1 O1 2.111(4) 14_655
Mn1 N2 2.226(5) .
Mn1 N2 2.226(5) 14_655
Mn1 N1 2.257(4) 14_655
Mn1 N1 2.257(4) .
O1 C8 1.283(6) .
N1 C11 1.273(7) .
N1 C12 1.488(7) .
N2 C18 1.330(7) .
N2 C14 1.339(7) .
N3 C19 1.283(7) .
N3 C20 1.466(7) .
N3 H3N 0.7887 .
N4 C22 1.331(8) .
N4 C26 1.339(12) .
C8 C7 1.427(7) .
C8 C9 1.427(7) .
C9 C10 1.398(8) .
C9 C19 1.410(8) .
C10 C5 1.371(7) .
C10 H10 0.9300 .
C5 C6 1.387(7) .
C5 C3 1.542(8) .
C3 C1 1.518(10) .
C3 C2 1.520(10) .
C3 C4 1.525(10) .
C6 C7 1.388(7) .
C6 H6 0.9300 .
C7 C11 1.444(7) .
C11 H11 0.9300 .
C12 C13 1.510(9) .
C12 H12A 0.9700 .
C12 H12B 0.9700 .
C13 C14 1.492(8) .
C13 H13A 0.9700 .
C13 H13B 0.9700 .
C14 C15 1.391(9) .
C15 C16 1.384(10) .
C15 H15 0.9300 .
C16 C17 1.343(10) .
C16 H16 0.9300 .
C17 C18 1.365(9) .
C17 H17 0.9300 .
C18 H18 0.9300 .
C19 H19 0.9300 .
C20 C21 1.512(8) .
C20 H20A 0.9700 .
C20 H20B 0.9700 .
C21 C22 1.506(10) .
C21 H21A 0.9700 .
C21 H21B 0.9700 .
C22 C23 1.355(11) .
C23 C24 1.373(18) .
C23 H23 0.9300 .
C24 C25 1.369(18) .
C24 H24 0.9300 .
C25 C26 1.350(16) .
C25 H25 0.9300 .
C26 H26 0.9300 .
C4 H4A 0.9600 .
C4 H4B 0.9600 .
C4 H4C 0.9600 .
C2 H2A 0.9600 .
C2 H2B 0.9600 .
C2 H2C 0.9600 .
C1 H1A 0.9600 .
C1 H1B 0.9600 .
C1 H1C 0.9600 .
Cl1 O3 1.376(6) .
Cl1 O4 1.390(6) .
Cl1 O5 1.390(5) .
Cl1 O2 1.417(5) .

loop_
_geom_hbond_atom_site_label_D
_geom_hbond_atom_site_label_H
_geom_hbond_atom_site_label_A
_geom_hbond_distance_DH
_geom_hbond_distance_HA
_geom_hbond_distance_DA
_geom_hbond_angle_DHA
_geom_hbond_site_symmetry_A
N3 H3N O1 0.79 1.99 2.607(5) 135.2 .
C16 H16 O2 0.93 2.60 3.421(10) 147.7 14_654
C19 H19 O2 0.93 2.40 3.164(8) 139.0 .
